data_4103270
loop_
_publ_author_name
'Ashley M. Wright'
'Guang Wu'
'Trevor W. Hayton'

_publ_section_title
;
 Structural Characterization of a Copper Nitrosyl Complex with a {CuNO}10
 Configuration
;
_journal_name_full 'Journal of the American Chemical Society'
_journal_page_first 14336
_journal_page_last 14337
_journal_paper_doi 10.1021/ja105930b
_journal_volume 132
_journal_year 2010
_chemical_formula_sum 'C16 H40 B2 Cu2 F10 O4'
_chemical_formula_weight 635.18
_chemical_name_systematic
; 
tetradiethylether difluoro ditetrafluoroborate dicopper(II)
;
_space_group_IT_number 14
_symmetry_cell_setting monoclinic
_symmetry_space_group_name_Hall '-P 2ybc'
_symmetry_space_group_name_H-M 'P 1 21/c 1'
_atom_sites_solution_hydrogens geom
_atom_sites_solution_primary direct
_atom_sites_solution_secondary difmap
_audit_creation_method SHELXL-97
_cell_angle_alpha 90.00
_cell_angle_beta 97.199(2)
_cell_angle_gamma 90.00
_cell_formula_units_Z 2
_cell_length_a 9.4593(6)
_cell_length_b 8.7835(5)
_cell_length_c 16.0818(9)
_cell_measurement_temperature 150(2)
_cell_volume 1325.64(14)
_computing_structure_refinement 'SHELXL-97 (Sheldrick, 1997)'
_computing_structure_solution 'SHELXS-97 (Sheldrick, 1990)'
_diffrn_ambient_temperature 150(2)
_diffrn_measured_fraction_theta_full 0.994
_diffrn_measured_fraction_theta_max 0.994
_diffrn_measurement_device_type 'CCD detector'
_diffrn_measurement_method 'Omega scan'
_diffrn_radiation_monochromator graphite
_diffrn_radiation_source 'fine-focus sealed tube'
_diffrn_radiation_type MoK\a
_diffrn_radiation_wavelength 0.71073
_diffrn_reflns_av_R_equivalents 0.0532
_diffrn_reflns_av_sigmaI/netI 0.0337
_diffrn_reflns_limit_h_max 11
_diffrn_reflns_limit_h_min -11
_diffrn_reflns_limit_k_max 9
_diffrn_reflns_limit_k_min -10
_diffrn_reflns_limit_l_max 19
_diffrn_reflns_limit_l_min -20
_diffrn_reflns_number 10889
_diffrn_reflns_theta_full 26.37
_diffrn_reflns_theta_max 26.37
_diffrn_reflns_theta_min 2.17
_exptl_absorpt_coefficient_mu 1.694
_exptl_absorpt_correction_T_max 0.286
_exptl_absorpt_correction_T_min 0.212
_exptl_absorpt_correction_type empirical
_exptl_absorpt_process_details psi-scan
_exptl_crystal_colour blue
_exptl_crystal_density_diffrn 1.591
_exptl_crystal_density_method 'not measured'
_exptl_crystal_description block
_exptl_crystal_F_000 652
_exptl_crystal_size_max 0.4
_exptl_crystal_size_mid 0.3
_exptl_crystal_size_min 0.25
_refine_diff_density_max 1.379
_refine_diff_density_min -0.460
_refine_diff_density_rms 0.097
_refine_ls_extinction_method none
_refine_ls_goodness_of_fit_ref 1.073
_refine_ls_hydrogen_treatment constr
_refine_ls_matrix_type full
_refine_ls_number_parameters 159
_refine_ls_number_reflns 2684
_refine_ls_number_restraints 0
_refine_ls_restrained_S_all 1.073
_refine_ls_R_factor_all 0.0484
_refine_ls_R_factor_gt 0.0431
_refine_ls_shift/su_max 0.001
_refine_ls_shift/su_mean 0.000
_refine_ls_structure_factor_coef Fsqd
_refine_ls_weighting_details 'calc w=1/[\s^2^(Fo^2^)+(0.0732P)^2^+1.4507P] where P=(Fo^2^+2Fc^2^)/3'
_refine_ls_weighting_scheme calc
_refine_ls_wR_factor_gt 0.1177
_refine_ls_wR_factor_ref 0.1230
_reflns_number_gt 2349
_reflns_number_total 2684
_reflns_threshold_expression >2sigma(I)
_cod_data_source_file ja105930b_si_001_1.cif
_cod_data_source_block complex_1
_cod_database_code 4103270

loop_
_symmetry_equiv_pos_as_xyz
'x, y, z'
'-x, y+1/2, -z+1/2'
'-x, -y, -z'
'x, -y-1/2, z-1/2'

loop_
_atom_site_label
_atom_site_type_symbol
_atom_site_fract_x
_atom_site_fract_y
_atom_site_fract_z
_atom_site_U_iso_or_equiv
_atom_site_adp_type
_atom_site_occupancy
_atom_site_symmetry_multiplicity
_atom_site_calc_flag
_atom_site_refinement_flags
Cu1 Cu 0.10988(3) 0.57020(4) 0.05605(2) 0.02348(16) Uani 1 1 d .
F1 F 0.26203(19) 0.4093(2) -0.01585(12) 0.0343(4) Uani 1 1 d .
F4 F -0.08250(17) 0.6985(2) 0.10611(11) 0.0343(4) Uani 1 1 d .
F3 F 0.2969(2) 0.1851(2) -0.08211(13) 0.0425(5) Uani 1 1 d .
F2 F 0.2755(3) 0.4055(3) -0.15596(13) 0.0510(6) Uani 1 1 d .
B1 B 0.2314(4) 0.3256(4) -0.0907(2) 0.0292(7) Uani 1 1 d .
O2 O 0.2250(2) 0.7543(2) 0.05388(13) 0.0299(5) Uani 1 1 d .
C7 C 0.3752(3) 0.7431(4) 0.0422(2) 0.0330(7) Uani 1 1 d .
H7A H 0.4120 0.6454 0.0631 0.040 Uiso 1 1 calc R
H7B H 0.4282 0.8221 0.0748 0.040 Uiso 1 1 calc R
C5 C 0.1575(3) 0.9002(4) 0.0325(2) 0.0359(7) Uani 1 1 d .
H5A H 0.0558 0.8913 0.0348 0.043 Uiso 1 1 calc R
H5B H 0.1714 0.9269 -0.0244 0.043 Uiso 1 1 calc R
C8 C 0.3985(4) 0.7590(5) -0.0481(2) 0.0428(8) Uani 1 1 d .
H8A H 0.3371 0.6896 -0.0817 0.064 Uiso 1 1 calc R
H8B H 0.4960 0.7362 -0.0539 0.064 Uiso 1 1 calc R
H8C H 0.3772 0.8614 -0.0665 0.064 Uiso 1 1 calc R
O1 O 0.2092(2) 0.5302(3) 0.16870(13) 0.0323(5) Uani 1 1 d .
C1 C 0.2730(4) 0.3842(4) 0.1910(2) 0.0389(7) Uani 1 1 d .
H1A H 0.2737 0.3237 0.1406 0.047 Uiso 1 1 calc R
H1B H 0.2152 0.3313 0.2275 0.047 Uiso 1 1 calc R
C6 C 0.2166(5) 1.0242(5) 0.0908(3) 0.0509(9) Uani 1 1 d .
H6A H 0.2103 0.9944 0.1476 0.076 Uiso 1 1 calc R
H6B H 0.1629 1.1159 0.0783 0.076 Uiso 1 1 calc R
H6C H 0.3145 1.0419 0.0837 0.076 Uiso 1 1 calc R
C2 C 0.4223(4) 0.3977(5) 0.2343(2) 0.0473(9) Uani 1 1 d .
H2A H 0.4781 0.4574 0.2005 0.071 Uiso 1 1 calc R
H2B H 0.4633 0.2981 0.2425 0.071 Uiso 1 1 calc R
H2C H 0.4209 0.4463 0.2876 0.071 Uiso 1 1 calc R
C3 C 0.1893(5) 0.6367(5) 0.2356(2) 0.0529(10) Uani 1 1 d .
H3A H 0.1617 0.7351 0.2114 0.064 Uiso 1 1 calc R
H3B H 0.2789 0.6494 0.2715 0.064 Uiso 1 1 calc R
C4 C 0.0800(5) 0.5838(6) 0.2860(3) 0.0717(14) Uani 1 1 d .
H4A H -0.0054 0.5592 0.2497 0.108 Uiso 1 1 calc R
H4B H 0.0600 0.6627 0.3241 0.108 Uiso 1 1 calc R
H4C H 0.1138 0.4950 0.3171 0.108 Uiso 1 1 calc R
F5 F -0.00766(17) 0.39397(19) 0.05226(10) 0.0261(4) Uani 1 1 d .

loop_
_atom_site_aniso_label
_atom_site_aniso_U_11
_atom_site_aniso_U_22
_atom_site_aniso_U_33
_atom_site_aniso_U_23
_atom_site_aniso_U_13
_atom_site_aniso_U_12
Cu1 0.0200(2) 0.0263(2) 0.0233(2) -0.00197(12) -0.00030(14) -0.00111(12)
F1 0.0258(9) 0.0425(10) 0.0339(10) -0.0094(8) 0.0011(7) 0.0004(7)
F4 0.0222(9) 0.0449(11) 0.0350(9) -0.0104(8) 0.0008(7) 0.0025(7)
F3 0.0320(10) 0.0408(11) 0.0538(12) -0.0113(9) 0.0013(8) 0.0074(8)
F2 0.0602(14) 0.0589(14) 0.0367(11) -0.0011(9) 0.0169(10) -0.0177(11)
B1 0.0246(16) 0.0345(18) 0.0292(16) -0.0058(13) 0.0068(12) -0.0005(13)
O2 0.0192(10) 0.0307(11) 0.0392(12) -0.0008(9) 0.0012(8) -0.0020(8)
C7 0.0195(14) 0.0444(18) 0.0344(16) 0.0009(13) 0.0012(11) -0.0029(12)
C5 0.0300(16) 0.0285(16) 0.0488(19) 0.0011(14) 0.0039(14) -0.0004(12)
C8 0.0355(18) 0.058(2) 0.0357(18) 0.0029(15) 0.0076(14) -0.0059(15)
O1 0.0335(12) 0.0348(11) 0.0262(10) -0.0063(9) -0.0061(9) 0.0052(9)
C1 0.049(2) 0.0318(16) 0.0334(17) 0.0023(14) -0.0056(14) 0.0039(15)
C6 0.060(2) 0.039(2) 0.054(2) -0.0067(17) 0.0074(18) -0.0039(18)
C2 0.0368(19) 0.065(2) 0.0406(19) 0.0123(17) 0.0044(15) 0.0135(17)
C3 0.057(2) 0.060(2) 0.039(2) -0.0058(18) -0.0051(16) 0.0072(19)
C4 0.061(3) 0.096(4) 0.055(3) 0.021(2) -0.005(2) 0.008(3)
F5 0.0222(8) 0.0309(9) 0.0247(8) 0.0000(7) 0.0006(6) -0.0020(7)

loop_
_atom_type_symbol
_atom_type_description
_atom_type_scat_dispersion_real
_atom_type_scat_dispersion_imag
_atom_type_scat_source
C C 0.0033 0.0016 'International Tables Vol C Tables 4.2.6.8 and 6.1.1.4'
H H 0.0000 0.0000 'International Tables Vol C Tables 4.2.6.8 and 6.1.1.4'
O O 0.0106 0.0060 'International Tables Vol C Tables 4.2.6.8 and 6.1.1.4'
Cu Cu 0.3201 1.2651 'International Tables Vol C Tables 4.2.6.8 and 6.1.1.4'
B B 0.0013 0.0007 'International Tables Vol C Tables 4.2.6.8 and 6.1.1.4'
F F 0.0171 0.0103 'International Tables Vol C Tables 4.2.6.8 and 6.1.1.4'

loop_
_geom_angle_atom_site_label_1
_geom_angle_atom_site_label_2
_geom_angle_atom_site_label_3
_geom_angle
_geom_angle_site_symmetry_1
_geom_angle_site_symmetry_3
F5 Cu1 F5 82.98(8) . 3_565
F5 Cu1 O2 176.81(8) . .
F5 Cu1 O2 93.84(8) 3_565 .
F5 Cu1 O1 95.40(9) . .
F5 Cu1 O1 178.05(8) 3_565 .
O2 Cu1 O1 87.78(9) . .
F5 Cu1 F4 85.82(7) . .
F5 Cu1 F4 84.76(7) 3_565 .
O2 Cu1 F4 93.78(8) . .
O1 Cu1 F4 94.05(8) . .
F5 Cu1 F1 83.64(7) . .
F5 Cu1 F1 85.62(7) 3_565 .
O2 Cu1 F1 96.27(8) . .
O1 Cu1 F1 95.29(8) . .
F4 Cu1 F1 166.52(6) . .
F5 Cu1 Cu1 41.58(5) . 3_565
F5 Cu1 Cu1 41.39(5) 3_565 3_565
O2 Cu1 Cu1 135.23(6) . 3_565
O1 Cu1 Cu1 136.98(7) . 3_565
F4 Cu1 Cu1 83.71(4) . 3_565
F1 Cu1 Cu1 82.83(4) . 3_565
B1 F1 Cu1 130.06(17) . .
B1 F4 Cu1 131.33(17) 3_565 .
F2 B1 F3 111.0(3) . .
F2 B1 F1 109.7(3) . .
F3 B1 F1 109.8(3) . .
F2 B1 F4 109.5(3) . 3_565
F3 B1 F4 108.0(3) . 3_565
F1 B1 F4 108.7(2) . 3_565
C5 O2 C7 115.8(2) . .
C5 O2 Cu1 120.34(17) . .
C7 O2 Cu1 120.04(18) . .
O2 C7 C8 112.4(2) . .
O2 C5 C6 112.0(3) . .
C1 O1 C3 118.5(3) . .
C1 O1 Cu1 121.62(18) . .
C3 O1 Cu1 118.4(2) . .
O1 C1 C2 112.7(3) . .
O1 C3 C4 111.7(4) . .
Cu1 F5 Cu1 97.02(8) . 3_565

loop_
_geom_bond_atom_site_label_1
_geom_bond_atom_site_label_2
_geom_bond_distance
_geom_bond_site_symmetry_2
Cu1 F5 1.9023(17) .
Cu1 F5 1.9095(16) 3_565
Cu1 O2 1.952(2) .
Cu1 O1 1.965(2) .
Cu1 F4 2.3657(17) .
Cu1 F1 2.4134(18) .
Cu1 Cu1 2.8554(6) 3_565
F1 B1 1.409(4) .
F4 B1 1.415(4) 3_565
F3 B1 1.380(4) .
F2 B1 1.370(4) .
B1 F4 1.415(4) 3_565
O2 C5 1.453(4) .
O2 C7 1.460(4) .
C7 C8 1.503(4) .
C5 C6 1.499(5) .
O1 C1 1.443(4) .
O1 C3 1.455(4) .
C1 C2 1.499(5) .
C3 C4 1.467(7) .
F5 Cu1 1.9095(16) 3_565
